data_4087676
loop_
_publ_author_name
'Ibad, Muhammad Farooq'
'Schulz, Axel'
'Villinger, Alexander'

_publ_section_title
;
 Pentafluorophenyl Silver: Structure and Bonding of Arene Solvates
;
_journal_issue 15
_journal_name_full Organometallics
_journal_page_first 3893
_journal_paper_doi 10.1021/acs.organomet.5b00492
_journal_volume 34
_journal_year 2015
_chemical_formula_moiety 'C24 Ag4 F20, 4(C8 H10)'
_chemical_formula_sum 'C56 H40 Ag4 F20'
_chemical_formula_weight 1524.36
_space_group_IT_number 15
_space_group_name_Hall '-C 2yc'
_space_group_name_H-M_alt 'C 1 2/c 1'
_symmetry_cell_setting monoclinic
_symmetry_Int_Tables_number 15
_symmetry_space_group_name_Hall '-C 2yc'
_symmetry_space_group_name_H-M 'C 1 2/c 1'
_atom_sites_solution_hydrogens geom
_atom_sites_solution_primary direct
_atom_sites_solution_secondary difmap
_audit_creation_method SHELXL-97
_cell_angle_alpha 90.00
_cell_angle_beta 122.3270(10)
_cell_angle_gamma 90.00
_cell_formula_units_Z 4
_cell_length_a 24.5615(7)
_cell_length_b 11.7306(4)
_cell_length_c 21.5206(10)
_cell_measurement_reflns_used 9852
_cell_measurement_temperature 173(2)
_cell_measurement_theta_max 65.027
_cell_measurement_theta_min 5.063
_cell_volume 5239.5(3)
_computing_cell_refinement 'Bruker Apex V7.51A'
_computing_data_collection 'Bruker Apex V7.51A'
_computing_data_reduction 'Bruker SAINT'
_computing_molecular_graphics 'ORTEP-3v2.01 (Farrugia, 1997)'
_computing_publication_material SHELXL-97
_computing_structure_refinement 'SHELXL-97 (Sheldrick, 1997)'
_computing_structure_solution 'SHELXS-97 (Sheldrick, 1997)'
_diffrn_ambient_temperature 173(2)
_diffrn_measured_fraction_theta_full 0.998
_diffrn_measured_fraction_theta_max 0.998
_diffrn_measurement_device_type 'Bruker Apex Kappa II-CCD-diffractometer'
_diffrn_measurement_method 'phi and omega scans'
_diffrn_radiation_monochromator graphite
_diffrn_radiation_source 'sealed tube'
_diffrn_radiation_type MoK\a
_diffrn_radiation_wavelength 0.71073
_diffrn_reflns_av_R_equivalents 0.0495
_diffrn_reflns_av_sigmaI/netI 0.0395
_diffrn_reflns_limit_h_max 35
_diffrn_reflns_limit_h_min -37
_diffrn_reflns_limit_k_max 17
_diffrn_reflns_limit_k_min -17
_diffrn_reflns_limit_l_max 32
_diffrn_reflns_limit_l_min -32
_diffrn_reflns_number 47856
_diffrn_reflns_theta_full 32.55
_diffrn_reflns_theta_max 32.55
_diffrn_reflns_theta_min 1.96
_exptl_absorpt_coefficient_mu 1.583
_exptl_absorpt_correction_T_max 0.8088
_exptl_absorpt_correction_T_min 0.7425
_exptl_absorpt_correction_type multi-scan
_exptl_absorpt_process_details '(SADABS; Sheldrick, 2004)'
_exptl_crystal_colour colourless
_exptl_crystal_density_diffrn 1.932
_exptl_crystal_density_method 'not measured'
_exptl_crystal_description block
_exptl_crystal_F_000 2976
_exptl_crystal_size_max 0.20
_exptl_crystal_size_mid 0.18
_exptl_crystal_size_min 0.14
_refine_diff_density_max 0.813
_refine_diff_density_min -0.881
_refine_diff_density_rms 0.087
_refine_ls_extinction_method none
_refine_ls_goodness_of_fit_ref 1.023
_refine_ls_hydrogen_treatment mixed
_refine_ls_matrix_type full
_refine_ls_number_parameters 399
_refine_ls_number_reflns 9509
_refine_ls_number_restraints 18
_refine_ls_restrained_S_all 1.024
_refine_ls_R_factor_all 0.0487
_refine_ls_R_factor_gt 0.0305
_refine_ls_shift/su_max 0.001
_refine_ls_shift/su_mean 0.000
_refine_ls_structure_factor_coef Fsqd
_refine_ls_weighting_details 'calc w=1/[\s^2^(Fo^2^)+(0.0229P)^2^+4.3535P] where P=(Fo^2^+2Fc^2^)/3'
_refine_ls_weighting_scheme calc
_refine_ls_wR_factor_gt 0.0611
_refine_ls_wR_factor_ref 0.0685
_reflns_number_gt 7336
_reflns_number_total 9509
_reflns_threshold_expression >2\s(I)
_cod_data_source_file om5b00492_si_002.cif
_cod_data_source_block av_fi128_AgC6F5_12MeC6H4
_cod_original_sg_symbol_H-M 'C 2/c'
_cod_database_code 4087676

loop_
_symmetry_equiv_pos_as_xyz
'x, y, z'
'-x, y, -z+1/2'
'x+1/2, y+1/2, z'
'-x+1/2, y+1/2, -z+1/2'
'-x, -y, -z'
'x, -y, z-1/2'
'-x+1/2, -y+1/2, -z'
'x+1/2, -y+1/2, z-1/2'

loop_
_atom_site_label
_atom_site_type_symbol
_atom_site_fract_x
_atom_site_fract_y
_atom_site_fract_z
_atom_site_U_iso_or_equiv
_atom_site_adp_type
_atom_site_occupancy
_atom_site_symmetry_multiplicity
_atom_site_calc_flag
_atom_site_refinement_flags
_atom_site_disorder_assembly
_atom_site_disorder_group
Ag1 Ag 0.424864(8) 0.474621(15) 0.188119(8) 0.03272(5) Uani 1 1 d . . .
Ag2 Ag 0.519292(7) 0.392751(13) 0.168477(8) 0.02808(4) Uani 1 1 d . . .
C1 C 0.41921(9) 0.33852(17) 0.10451(10) 0.0265(4) Uani 1 1 d . . .
C2 C 0.39814(9) 0.24020(18) 0.12081(10) 0.0284(4) Uani 1 1 d . . .
C3 C 0.34597(10) 0.17708(18) 0.06987(12) 0.0329(4) Uani 1 1 d . . .
C4 C 0.31254(10) 0.2116(2) -0.00234(12) 0.0354(5) Uani 1 1 d . . .
C5 C 0.33060(10) 0.3082(2) -0.02255(10) 0.0327(5) Uani 1 1 d . . .
C6 C 0.38306(10) 0.36901(18) 0.03100(11) 0.0290(4) Uani 1 1 d . . .
C7 C 0.60815(9) 0.49190(17) 0.23188(10) 0.0261(4) Uani 1 1 d . . .
C8 C 0.66859(10) 0.44206(19) 0.26512(11) 0.0312(4) Uani 1 1 d . . .
C9 C 0.72157(10) 0.4960(2) 0.27265(12) 0.0365(5) Uani 1 1 d . . .
C10 C 0.71514(10) 0.6036(2) 0.24541(12) 0.0374(5) Uani 1 1 d . . .
C11 C 0.65643(11) 0.6582(2) 0.21197(11) 0.0346(5) Uani 1 1 d . . .
C12 C 0.60490(9) 0.60157(18) 0.20658(10) 0.0281(4) Uani 1 1 d . . .
C13 C 0.39019(11) 0.6628(2) 0.10612(12) 0.0364(5) Uani 1 1 d . . .
C14 C 0.32725(11) 0.62699(18) 0.07735(11) 0.0338(5) Uani 1 1 d . . .
H14 H 0.3127 0.5593 0.0488 0.041 Uiso 1 1 calc R . .
C15 C 0.28467(10) 0.68778(18) 0.08925(11) 0.0298(4) Uani 1 1 d . . .
C16 C 0.30667(11) 0.78795(19) 0.13048(11) 0.0337(4) Uani 1 1 d . . .
C17 C 0.37021(12) 0.8211(2) 0.16075(12) 0.0398(5) Uani 1 1 d . . .
H17 H 0.3854 0.8880 0.1901 0.048 Uiso 1 1 calc R . .
C18 C 0.41205(11) 0.7593(2) 0.14932(12) 0.0389(5) Uani 1 1 d . . .
H18 H 0.4555 0.7831 0.1711 0.047 Uiso 1 1 calc R . .
C19 C 0.21683(11) 0.6461(2) 0.05621(13) 0.0413(5) Uani 1 1 d . . .
H19A H 0.2124 0.5705 0.0346 0.062 Uiso 1 1 calc R . .
H19B H 0.1870 0.6993 0.0179 0.062 Uiso 1 1 calc R . .
H19C H 0.2069 0.6414 0.0946 0.062 Uiso 1 1 calc R . .
C20 C 0.26202(13) 0.8622(2) 0.14117(15) 0.0492(6) Uani 1 1 d . . .
H20A H 0.2448 0.8181 0.1656 0.074 Uiso 1 1 calc R . .
H20B H 0.2264 0.8885 0.0932 0.074 Uiso 1 1 calc R . .
H20C H 0.2859 0.9281 0.1716 0.074 Uiso 1 1 calc R . .
C21A C 0.5654(4) 0.2897(7) 0.0862(5) 0.0617(16) Uani 0.70(2) 1 d PD A 1
C22A C 0.5710(4) 0.2039(8) 0.1328(4) 0.0559(14) Uani 0.70(2) 1 d PD A 1
H22A H 0.6066 0.2046 0.1823 0.067 Uiso 0.70(2) 1 calc PR A 1
C23A C 0.5261(4) 0.1158(7) 0.1100(4) 0.0424(10) Uani 0.70(2) 1 d PD A 1
C24A C 0.4736(3) 0.1175(7) 0.0372(4) 0.0377(12) Uani 0.70(2) 1 d PD A 1
C25A C 0.4698(4) 0.2055(9) -0.0077(3) 0.0446(18) Uani 0.70(2) 1 d PD A 1
H25A H 0.4342 0.2068 -0.0572 0.053 Uiso 0.70(2) 1 calc PR A 1
C26A C 0.5141(5) 0.2901(7) 0.0153(4) 0.0569(18) Uani 0.70(2) 1 d PD A 1
H26A H 0.5095 0.3489 -0.0176 0.068 Uiso 0.70(2) 1 calc PR A 1
C27A C 0.5337(7) 0.0236(8) 0.1618(6) 0.093(3) Uani 0.70(2) 1 d PD A 1
H27A H 0.5336 -0.0507 0.1409 0.139 Uiso 0.70(2) 1 calc PR A 1
H27B H 0.4980 0.0270 0.1697 0.139 Uiso 0.70(2) 1 calc PR A 1
H27C H 0.5746 0.0339 0.2088 0.139 Uiso 0.70(2) 1 calc PR A 1
C28A C 0.4243(4) 0.0250(8) 0.0081(7) 0.070(3) Uani 0.70(2) 1 d PD A 1
H28A H 0.4099 0.0124 0.0421 0.105 Uiso 0.70(2) 1 calc PR A 1
H28B H 0.4432 -0.0454 0.0032 0.105 Uiso 0.70(2) 1 calc PR A 1
H28C H 0.3874 0.0473 -0.0401 0.105 Uiso 0.70(2) 1 calc PR A 1
C21B C 0.5539(10) 0.2882(17) 0.0665(13) 0.0617(16) Uani 0.30(2) 1 d PGD A 2
H21B H 0.5786 0.3533 0.0705 0.074 Uiso 0.30(2) 1 calc PR A 2
C22B C 0.5762(8) 0.214(2) 0.1257(10) 0.0559(14) Uani 0.30(2) 1 d PGD A 2
H22B H 0.6162 0.2285 0.1701 0.067 Uiso 0.30(2) 1 calc PR A 2
C23B C 0.5400(9) 0.1190(18) 0.1199(8) 0.0424(10) Uani 0.30(2) 1 d PGD A 2
C24B C 0.4815(7) 0.0980(12) 0.0549(10) 0.0377(12) Uani 0.30(2) 1 d PGD A 2
C25B C 0.4592(6) 0.1721(15) -0.0043(7) 0.0446(18) Uani 0.30(2) 1 d PGD A 2
H25B H 0.4192 0.1578 -0.0487 0.053 Uiso 0.30(2) 1 calc PR A 2
C26B C 0.4954(10) 0.2672(14) 0.0015(10) 0.0569(18) Uani 0.30(2) 1 d PGD A 2
H26B H 0.4801 0.3179 -0.0390 0.068 Uiso 0.30(2) 1 calc PR A 2
C27B C 0.5632(12) 0.036(2) 0.1816(11) 0.080(7) Uani 0.30(2) 1 d PD A 2
H27D H 0.5675 -0.0395 0.1653 0.120 Uiso 0.30(2) 1 calc PR A 2
H27E H 0.5322 0.0324 0.1970 0.120 Uiso 0.30(2) 1 calc PR A 2
H27F H 0.6051 0.0610 0.2232 0.120 Uiso 0.30(2) 1 calc PR A 2
C28B C 0.4411(12) -0.0043(14) 0.0445(17) 0.076(7) Uani 0.30(2) 1 d PD A 2
H28D H 0.4371 -0.0128 0.0873 0.115 Uiso 0.30(2) 1 calc PR A 2
H28E H 0.4615 -0.0725 0.0395 0.115 Uiso 0.30(2) 1 calc PR A 2
H28F H 0.3982 0.0054 0.0001 0.115 Uiso 0.30(2) 1 calc PR A 2
F1 F 0.76640(7) 0.65748(16) 0.25263(8) 0.0595(4) Uani 1 1 d . . .
F2 F 0.65039(7) 0.76409(13) 0.18665(8) 0.0546(4) Uani 1 1 d . . .
F3 F 0.54856(6) 0.65933(11) 0.17409(7) 0.0392(3) Uani 1 1 d . . .
F4 F 0.43028(6) 0.20046(12) 0.19071(7) 0.0405(3) Uani 1 1 d . . .
F5 F 0.32737(7) 0.08258(12) 0.08864(9) 0.0495(4) Uani 1 1 d . . .
F6 F 0.26241(6) 0.14906(14) -0.05321(8) 0.0517(4) Uani 1 1 d . . .
F7 F 0.29818(7) 0.34191(14) -0.09296(7) 0.0513(4) Uani 1 1 d . . .
F8 F 0.39941(7) 0.46302(11) 0.00794(7) 0.0420(3) Uani 1 1 d . . .
F9 F 0.67680(7) 0.33467(12) 0.29210(8) 0.0460(3) Uani 1 1 d . . .
F10 F 0.77963(6) 0.44521(15) 0.30753(8) 0.0557(4) Uani 1 1 d . . .
H21A H 0.594(2) 0.336(4) 0.098(3) 0.067 Uiso 0.70(2) 1 d P A 1
H13 H 0.4186(12) 0.626(2) 0.0928(14) 0.049(7) Uiso 1 1 d . . .

loop_
_atom_site_aniso_label
_atom_site_aniso_U_11
_atom_site_aniso_U_22
_atom_site_aniso_U_33
_atom_site_aniso_U_23
_atom_site_aniso_U_13
_atom_site_aniso_U_12
Ag1 0.03419(9) 0.04059(10) 0.02504(8) -0.00330(6) 0.01694(7) 0.00397(7)
Ag2 0.02434(8) 0.03058(9) 0.02732(8) -0.00195(6) 0.01247(6) -0.00130(6)
C1 0.0262(10) 0.0276(10) 0.0244(9) -0.0040(7) 0.0128(8) 0.0023(8)
C2 0.0262(10) 0.0297(10) 0.0273(9) -0.0003(8) 0.0128(8) 0.0060(8)
C3 0.0271(10) 0.0300(11) 0.0428(12) -0.0043(9) 0.0196(10) -0.0007(8)
C4 0.0226(10) 0.0422(13) 0.0343(11) -0.0139(9) 0.0104(9) 0.0023(9)
C5 0.0277(10) 0.0427(13) 0.0213(9) -0.0039(8) 0.0088(8) 0.0106(9)
C6 0.0331(11) 0.0294(11) 0.0273(9) -0.0017(8) 0.0180(9) 0.0043(8)
C7 0.0239(9) 0.0306(10) 0.0245(9) -0.0005(7) 0.0133(8) 0.0004(8)
C8 0.0313(11) 0.0332(11) 0.0249(9) -0.0034(8) 0.0121(9) 0.0042(9)
C9 0.0211(10) 0.0548(15) 0.0275(10) -0.0129(10) 0.0089(9) 0.0028(9)
C10 0.0263(10) 0.0589(16) 0.0296(10) -0.0107(10) 0.0168(9) -0.0135(10)
C11 0.0343(11) 0.0402(13) 0.0251(9) 0.0015(9) 0.0130(9) -0.0097(9)
C12 0.0223(9) 0.0362(11) 0.0225(8) 0.0008(8) 0.0098(8) -0.0004(8)
C13 0.0403(12) 0.0328(12) 0.0370(11) 0.0114(9) 0.0212(11) 0.0104(10)
C14 0.0430(13) 0.0244(11) 0.0281(10) 0.0040(8) 0.0151(10) 0.0045(9)
C15 0.0293(10) 0.0298(11) 0.0238(9) 0.0070(8) 0.0098(8) 0.0012(8)
C16 0.0384(12) 0.0320(12) 0.0293(10) 0.0028(8) 0.0172(10) 0.0049(9)
C17 0.0438(13) 0.0326(12) 0.0321(11) -0.0057(9) 0.0130(10) -0.0061(10)
C18 0.0333(12) 0.0370(13) 0.0378(11) 0.0048(10) 0.0134(10) -0.0038(10)
C19 0.0343(12) 0.0429(14) 0.0383(12) 0.0064(10) 0.0138(10) -0.0030(10)
C20 0.0552(16) 0.0492(16) 0.0475(14) -0.0010(12) 0.0305(13) 0.0113(13)
C21A 0.061(4) 0.057(2) 0.096(5) -0.028(3) 0.061(4) -0.015(2)
C22A 0.0231(16) 0.083(3) 0.046(2) -0.0307(19) 0.0083(14) 0.0104(15)
C23A 0.042(3) 0.0479(16) 0.037(2) 0.0020(16) 0.021(2) 0.021(2)
C24A 0.0284(18) 0.044(3) 0.040(3) -0.012(2) 0.0175(19) 0.0061(17)
C25A 0.039(2) 0.060(5) 0.0301(13) -0.0053(18) 0.0156(13) 0.015(3)
C26A 0.079(5) 0.052(3) 0.065(3) 0.002(3) 0.055(4) 0.010(3)
C27A 0.143(10) 0.066(4) 0.088(6) 0.032(4) 0.074(7) 0.061(6)
C28A 0.050(3) 0.058(4) 0.117(6) -0.046(4) 0.054(4) -0.009(3)
C21B 0.061(4) 0.057(2) 0.096(5) -0.028(3) 0.061(4) -0.015(2)
C22B 0.0231(16) 0.083(3) 0.046(2) -0.0307(19) 0.0083(14) 0.0104(15)
C23B 0.042(3) 0.0479(16) 0.037(2) 0.0020(16) 0.021(2) 0.021(2)
C24B 0.0284(18) 0.044(3) 0.040(3) -0.012(2) 0.0175(19) 0.0061(17)
C25B 0.039(2) 0.060(5) 0.0301(13) -0.0053(18) 0.0156(13) 0.015(3)
C26B 0.079(5) 0.052(3) 0.065(3) 0.002(3) 0.055(4) 0.010(3)
C27B 0.098(14) 0.096(13) 0.066(10) 0.046(9) 0.056(10) 0.071(12)
C28B 0.074(13) 0.044(8) 0.142(19) -0.022(10) 0.079(14) -0.010(8)
F1 0.0337(8) 0.0945(13) 0.0542(9) -0.0124(9) 0.0262(7) -0.0267(8)
F2 0.0528(9) 0.0525(9) 0.0473(8) 0.0135(7) 0.0193(7) -0.0183(7)
F3 0.0264(6) 0.0382(8) 0.0435(7) 0.0118(6) 0.0122(6) 0.0067(5)
F4 0.0437(8) 0.0388(8) 0.0313(6) 0.0092(5) 0.0148(6) 0.0036(6)
F5 0.0470(9) 0.0386(8) 0.0652(9) -0.0031(7) 0.0317(8) -0.0105(7)
F6 0.0290(7) 0.0604(10) 0.0491(8) -0.0238(7) 0.0097(6) -0.0056(7)
F7 0.0512(9) 0.0670(10) 0.0212(6) -0.0021(6) 0.0097(6) 0.0122(8)
F8 0.0559(9) 0.0380(8) 0.0342(7) 0.0053(6) 0.0254(7) 0.0018(6)
F9 0.0422(8) 0.0346(8) 0.0440(7) 0.0038(6) 0.0116(7) 0.0124(6)
F10 0.0245(7) 0.0747(11) 0.0559(9) -0.0193(8) 0.0134(7) 0.0110(7)

loop_
_atom_type_symbol
_atom_type_description
_atom_type_scat_dispersion_real
_atom_type_scat_dispersion_imag
_atom_type_scat_source
C C 0.0033 0.0016 'International Tables Vol C Tables 4.2.6.8 and 6.1.1.4'
H H 0.0000 0.0000 'International Tables Vol C Tables 4.2.6.8 and 6.1.1.4'
F F 0.0171 0.0103 'International Tables Vol C Tables 4.2.6.8 and 6.1.1.4'
Ag Ag -0.8971 1.1015 'International Tables Vol C Tables 4.2.6.8 and 6.1.1.4'

loop_
_geom_angle_atom_site_label_1
_geom_angle_atom_site_label_2
_geom_angle_atom_site_label_3
_geom_angle
_geom_angle_site_symmetry_1
_geom_angle_site_symmetry_3
C7 Ag1 C1 137.84(7) 2_655 .
C7 Ag1 C13 108.11(7) 2_655 .
C1 Ag1 C13 100.86(7) . .
C7 Ag1 Ag2 145.29(5) 2_655 .
C1 Ag1 Ag2 49.75(5) . .
C13 Ag1 Ag2 100.66(5) . .
C7 Ag1 Ag2 49.94(5) 2_655 2_655
C1 Ag1 Ag2 113.88(5) . 2_655
C13 Ag1 Ag2 144.15(5) . 2_655
Ag2 Ag1 Ag2 95.380(7) . 2_655
C7 Ag1 Ag1 95.15(5) 2_655 2_655
C1 Ag1 Ag1 101.95(5) . 2_655
C13 Ag1 Ag1 111.70(5) . 2_655
Ag2 Ag1 Ag1 55.490(6) . 2_655
Ag2 Ag1 Ag1 54.050(5) 2_655 2_655
C1 Ag2 C7 164.41(7) . .
C1 Ag2 Ag1 55.74(5) . .
C7 Ag2 Ag1 111.17(5) . .
C1 Ag2 Ag1 121.42(4) . 2_655
C7 Ag2 Ag1 52.54(5) . 2_655
Ag1 Ag2 Ag1 70.459(7) . 2_655
C2 C1 C6 114.00(18) . .
C2 C1 Ag2 122.21(14) . .
C6 C1 Ag2 117.72(14) . .
C2 C1 Ag1 104.41(12) . .
C6 C1 Ag1 115.97(14) . .
Ag2 C1 Ag1 74.50(6) . .
F4 C2 C3 116.19(19) . .
F4 C2 C1 119.59(18) . .
C3 C2 C1 124.22(19) . .
F5 C3 C4 119.4(2) . .
F5 C3 C2 121.8(2) . .
C4 C3 C2 118.8(2) . .
F6 C4 C5 120.2(2) . .
F6 C4 C3 119.6(2) . .
C5 C4 C3 120.2(2) . .
F7 C5 C4 120.3(2) . .
F7 C5 C6 121.1(2) . .
C4 C5 C6 118.55(19) . .
F8 C6 C5 116.17(18) . .
F8 C6 C1 119.61(18) . .
C5 C6 C1 124.2(2) . .
C12 C7 C8 114.59(18) . .
C12 C7 Ag2 114.87(14) . .
C8 C7 Ag2 122.21(15) . .
C12 C7 Ag1 114.39(13) . 2_655
C8 C7 Ag1 106.81(13) . 2_655
Ag2 C7 Ag1 77.52(6) . 2_655
F9 C8 C9 117.48(19) . .
F9 C8 C7 119.06(19) . .
C9 C8 C7 123.5(2) . .
F10 C9 C10 119.6(2) . .
F10 C9 C8 121.1(2) . .
C10 C9 C8 119.3(2) . .
F1 C10 C9 120.0(2) . .
F1 C10 C11 119.8(2) . .
C9 C10 C11 120.20(19) . .
F2 C11 C10 120.26(19) . .
F2 C11 C12 121.2(2) . .
C10 C11 C12 118.5(2) . .
F3 C12 C11 116.21(19) . .
F3 C12 C7 119.83(17) . .
C11 C12 C7 123.96(19) . .
C18 C13 C14 119.3(2) . .
C18 C13 Ag1 111.24(15) . .
C14 C13 Ag1 85.99(13) . .
C18 C13 H13 118.3(16) . .
C14 C13 H13 122.1(16) . .
Ag1 C13 H13 78.8(15) . .
C13 C14 C15 121.9(2) . .
C13 C14 H14 119.1 . .
C15 C14 H14 119.1 . .
C16 C15 C14 118.22(19) . .
C16 C15 C19 122.0(2) . .
C14 C15 C19 119.8(2) . .
C17 C16 C15 119.4(2) . .
C17 C16 C20 119.5(2) . .
C15 C16 C20 121.1(2) . .
C18 C17 C16 121.7(2) . .
C18 C17 H17 119.1 . .
C16 C17 H17 119.1 . .
C13 C18 C17 119.5(2) . .
C13 C18 H18 120.3 . .
C17 C18 H18 120.3 . .
C15 C19 H19A 109.5 . .
C15 C19 H19B 109.5 . .
H19A C19 H19B 109.5 . .
C15 C19 H19C 109.5 . .
H19A C19 H19C 109.5 . .
H19B C19 H19C 109.5 . .
C16 C20 H20A 109.5 . .
C16 C20 H20B 109.5 . .
H20A C20 H20B 109.5 . .
C16 C20 H20C 109.5 . .
H20A C20 H20C 109.5 . .
H20B C20 H20C 109.5 . .
C26A C21A C22A 119.4(4) . .
C26A C21A H21A 119(3) . .
C22A C21A H21A 122(3) . .
C21A C22A C23A 122.2(4) . .
C21A C22A H22A 118.9 . .
C23A C22A H22A 118.9 . .
C22A C23A C24A 117.8(3) . .
C22A C23A C27A 120.9(5) . .
C24A C23A C27A 121.4(5) . .
C25A C24A C23A 118.2(3) . .
C25A C24A C28A 120.8(5) . .
C23A C24A C28A 121.0(5) . .
C26A C25A C24A 123.3(3) . .
C26A C25A H25A 118.3 . .
C24A C25A H25A 118.3 . .
C25A C26A C21A 119.1(4) . .
C25A C26A H26A 120.4 . .
C21A C26A H26A 120.4 . .
C22B C21B C26B 120.0 . .
C22B C21B H21B 120.0 . .
C26B C21B H21B 120.0 . .
C22B C21B H21A 88(3) . .
C26B C21B H21A 152(3) . .
H21B C21B H21A 32.1 . .
C23B C22B C21B 120.0 . .
C23B C22B H22B 120.0 . .
C21B C22B H22B 120.0 . .
C24B C23B C22B 120.0 . .
C24B C23B C27B 118.6(9) . .
C22B C23B C27B 121.4(9) . .
C23B C24B C25B 120.0 . .
C23B C24B C28B 122.6(8) . .
C25B C24B C28B 117.4(8) . .
C24B C25B C26B 120.0 . .
C24B C25B H25B 120.0 . .
C26B C25B H25B 120.0 . .
C25B C26B C21B 120.0 . .
C25B C26B H26B 120.0 . .
C21B C26B H26B 120.0 . .
C23B C27B H27D 109.5 . .
C23B C27B H27E 109.5 . .
H27D C27B H27E 109.5 . .
C23B C27B H27F 109.5 . .
H27D C27B H27F 109.5 . .
H27E C27B H27F 109.5 . .
C24B C28B H28D 109.5 . .
C24B C28B H28E 109.5 . .
H28D C28B H28E 109.5 . .
C24B C28B H28F 109.5 . .
H28D C28B H28F 109.5 . .
H28E C28B H28F 109.5 . .

loop_
_geom_bond_atom_site_label_1
_geom_bond_atom_site_label_2
_geom_bond_distance
_geom_bond_site_symmetry_2
Ag1 C7 2.2707(17) 2_655
Ag1 C1 2.3534(18) .
Ag1 C13 2.665(2) .
Ag1 Ag2 2.7439(2) .
Ag1 Ag2 2.7930(2) 2_655
Ag1 Ag1 3.1942(3) 2_655
Ag2 C1 2.1733(19) .
Ag2 C7 2.189(2) .
Ag2 Ag1 2.7930(2) 2_655
C1 C2 1.384(3) .
C1 C6 1.384(3) .
C2 F4 1.354(2) .
C2 C3 1.375(3) .
C3 F5 1.341(3) .
C3 C4 1.374(3) .
C4 F6 1.346(2) .
C4 C5 1.371(3) .
C5 F7 1.340(2) .
C5 C6 1.382(3) .
C6 F8 1.355(2) .
C7 C12 1.382(3) .
C7 C8 1.386(3) .
C7 Ag1 2.2707(17) 2_655
C8 F9 1.356(3) .
C8 C9 1.376(3) .
C9 F10 1.344(2) .
C9 C10 1.365(3) .
C10 F1 1.341(2) .
C10 C11 1.378(3) .
C11 F2 1.332(3) .
C11 C12 1.378(3) .
C12 F3 1.352(2) .
C13 C18 1.378(3) .
C13 C14 1.388(3) .
C13 H13 0.98(3) .
C14 C15 1.398(3) .
C14 H14 0.9500 .
C15 C16 1.395(3) .
C15 C19 1.501(3) .
C16 C17 1.387(3) .
C16 C20 1.511(3) .
C17 C18 1.383(3) .
C17 H17 0.9500 .
C18 H18 0.9500 .
C19 H19A 0.9800 .
C19 H19B 0.9800 .
C19 H19C 0.9800 .
C20 H20A 0.9800 .
C20 H20B 0.9800 .
C20 H20C 0.9800 .
C21A C26A 1.363(6) .
C21A C22A 1.376(6) .
C21A H21A 0.81(5) .
C22A C23A 1.395(5) .
C22A H22A 0.9500 .
C23A C24A 1.398(5) .
C23A C27A 1.491(6) .
C24A C25A 1.382(5) .
C24A C28A 1.492(5) .
C25A C26A 1.357(5) .
C25A H25A 0.9500 .
C26A H26A 0.9500 .
C27A H27A 0.9800 .
C27A H27B 0.9800 .
C27A H27C 0.9800 .
C28A H28A 0.9800 .
C28A H28B 0.9800 .
C28A H28C 0.9800 .
C21B C22B 1.3900 .
C21B C26B 1.3900 .
C21B H21B 0.9500 .
C21B H21A 1.01(5) .
C22B C23B 1.3900 .
C22B H22B 0.9500 .
C23B C24B 1.3900 .
C23B C27B 1.492(8) .
C24B C25B 1.3900 .
C24B C28B 1.496(8) .
C25B C26B 1.3900 .
C25B H25B 0.9500 .
C26B H26B 0.9500 .
C27B H27D 0.9800 .
C27B H27E 0.9800 .
C27B H27F 0.9800 .
C28B H28D 0.9800 .
C28B H28E 0.9800 .
C28B H28F 0.9800 .

loop_
_geom_torsion_atom_site_label_1
_geom_torsion_atom_site_label_2
_geom_torsion_atom_site_label_3
_geom_torsion_atom_site_label_4
_geom_torsion
_geom_torsion_site_symmetry_1
_geom_torsion_site_symmetry_4
C7 Ag1 Ag2 C1 118.92(11) 2_655 .
C13 Ag1 Ag2 C1 -95.26(8) . .
Ag2 Ag1 Ag2 C1 116.94(6) 2_655 .
Ag1 Ag1 Ag2 C1 155.65(6) 2_655 .
C7 Ag1 Ag2 C7 -70.68(6) 2_655 .
C1 Ag1 Ag2 C7 170.40(8) . .
C13 Ag1 Ag2 C7 75.14(8) . .
Ag2 Ag1 Ag2 C7 -72.66(6) 2_655 .
Ag1 Ag1 Ag2 C7 -33.95(5) 2_655 .
C7 Ag1 Ag2 Ag1 -36.73(9) 2_655 2_655
C1 Ag1 Ag2 Ag1 -155.65(6) . 2_655
C13 Ag1 Ag2 Ag1 109.09(5) . 2_655
Ag2 Ag1 Ag2 Ag1 -38.708(8) 2_655 2_655
C7 Ag2 C1 C2 -132.9(2) . .
Ag1 Ag2 C1 C2 -97.50(15) . .
Ag1 Ag2 C1 C2 -70.41(16) 2_655 .
C7 Ag2 C1 C6 76.2(3) . .
Ag1 Ag2 C1 C6 111.57(16) . .
Ag1 Ag2 C1 C6 138.66(13) 2_655 .
C7 Ag2 C1 Ag1 -35.4(3) . .
Ag1 Ag2 C1 Ag1 27.09(7) 2_655 .
C7 Ag1 C1 C2 -12.07(19) 2_655 .
C13 Ag1 C1 C2 -145.16(13) . .
Ag2 Ag1 C1 C2 119.99(15) . .
Ag2 Ag1 C1 C2 43.90(14) 2_655 .
Ag1 Ag1 C1 C2 99.66(13) 2_655 .
C7 Ag1 C1 C6 114.25(16) 2_655 .
C13 Ag1 C1 C6 -18.85(16) . .
Ag2 Ag1 C1 C6 -113.70(16) . .
Ag2 Ag1 C1 C6 170.21(13) 2_655 .
Ag1 Ag1 C1 C6 -134.02(14) 2_655 .
C7 Ag1 C1 Ag2 -132.05(9) 2_655 .
C13 Ag1 C1 Ag2 94.85(7) . .
Ag2 Ag1 C1 Ag2 -76.09(5) 2_655 .
Ag1 Ag1 C1 Ag2 -20.32(5) 2_655 .
C6 C1 C2 F4 178.85(16) . .
Ag2 C1 C2 F4 26.9(2) . .
Ag1 C1 C2 F4 -53.61(19) . .
C6 C1 C2 C3 -0.4(3) . .
Ag2 C1 C2 C3 -152.28(15) . .
Ag1 C1 C2 C3 127.17(17) . .
F4 C2 C3 F5 1.1(3) . .
C1 C2 C3 F5 -179.69(18) . .
F4 C2 C3 C4 -178.26(17) . .
C1 C2 C3 C4 1.0(3) . .
F5 C3 C4 F6 -1.1(3) . .
C2 C3 C4 F6 178.24(17) . .
F5 C3 C4 C5 179.66(18) . .
C2 C3 C4 C5 -1.0(3) . .
F6 C4 C5 F7 0.6(3) . .
C3 C4 C5 F7 179.84(18) . .
F6 C4 C5 C6 -178.79(17) . .
C3 C4 C5 C6 0.4(3) . .
F7 C5 C6 F8 -0.2(3) . .
C4 C5 C6 F8 179.14(17) . .
F7 C5 C6 C1 -179.19(18) . .
C4 C5 C6 C1 0.2(3) . .
C2 C1 C6 F8 -179.15(16) . .
Ag2 C1 C6 F8 -25.9(2) . .
Ag1 C1 C6 F8 59.5(2) . .
C2 C1 C6 C5 -0.2(3) . .
Ag2 C1 C6 C5 153.02(15) . .
Ag1 C1 C6 C5 -121.55(18) . .
C1 Ag2 C7 C12 -38.9(3) . .
Ag1 Ag2 C7 C12 -69.78(14) . .
Ag1 Ag2 C7 C12 -111.32(15) 2_655 .
C1 Ag2 C7 C8 174.6(2) . .
Ag1 Ag2 C7 C8 143.70(14) . .
Ag1 Ag2 C7 C8 102.16(16) 2_655 .
C1 Ag2 C7 Ag1 72.4(3) . 2_655
Ag1 Ag2 C7 Ag1 41.54(6) . 2_655
C12 C7 C8 F9 179.67(17) . .
Ag2 C7 C8 F9 -33.7(2) . .
Ag1 C7 C8 F9 51.9(2) 2_655 .
C12 C7 C8 C9 -0.2(3) . .
Ag2 C7 C8 C9 146.45(17) . .
Ag1 C7 C8 C9 -127.93(18) 2_655 .
F9 C8 C9 F10 -2.1(3) . .
C7 C8 C9 F10 177.76(18) . .
F9 C8 C9 C10 179.20(18) . .
C7 C8 C9 C10 -1.0(3) . .
F10 C9 C10 F1 0.9(3) . .
C8 C9 C10 F1 179.68(18) . .
F10 C9 C10 C11 -177.57(18) . .
C8 C9 C10 C11 1.2(3) . .
F1 C10 C11 F2 0.2(3) . .
C9 C10 C11 F2 178.69(19) . .
F1 C10 C11 C12 -178.78(18) . .
C9 C10 C11 C12 -0.3(3) . .
F2 C11 C12 F3 0.3(3) . .
C10 C11 C12 F3 179.25(18) . .
F2 C11 C12 C7 -179.89(18) . .
C10 C11 C12 C7 -0.9(3) . .
C8 C7 C12 F3 -179.07(17) . .
Ag2 C7 C12 F3 31.8(2) . .
Ag1 C7 C12 F3 -55.2(2) 2_655 .
C8 C7 C12 C11 1.1(3) . .
Ag2 C7 C12 C11 -148.00(17) . .
Ag1 C7 C12 C11 124.94(18) 2_655 .
C7 Ag1 C13 C18 53.33(18) 2_655 .
C1 Ag1 C13 C18 -157.71(16) . .
Ag2 Ag1 C13 C18 -107.00(16) . .
Ag2 Ag1 C13 C18 8.1(2) 2_655 .
Ag1 Ag1 C13 C18 -50.06(17) 2_655 .
C7 Ag1 C13 C14 -66.56(14) 2_655 .
C1 Ag1 C13 C14 82.40(14) . .
Ag2 Ag1 C13 C14 133.11(12) . .
Ag2 Ag1 C13 C14 -111.83(13) 2_655 .
Ag1 Ag1 C13 C14 -169.95(11) 2_655 .
C18 C13 C14 C15 1.8(3) . .
Ag1 C13 C14 C15 113.92(18) . .
C13 C14 C15 C16 0.9(3) . .
C13 C14 C15 C19 179.33(19) . .
C14 C15 C16 C17 -2.8(3) . .
C19 C15 C16 C17 178.9(2) . .
C14 C15 C16 C20 175.8(2) . .
C19 C15 C16 C20 -2.6(3) . .
C15 C16 C17 C18 2.0(3) . .
C20 C16 C17 C18 -176.6(2) . .
C14 C13 C18 C17 -2.6(3) . .
Ag1 C13 C18 C17 -100.1(2) . .
C16 C17 C18 C13 0.7(3) . .
C26A C21A C22A C23A 0.6(5) . .
C21A C22A C23A C24A -0.8(5) . .
C21A C22A C23A C27A 179.6(8) . .
C22A C23A C24A C25A 0.5(4) . .
C27A C23A C24A C25A -179.9(8) . .
C22A C23A C24A C28A 178.7(7) . .
C27A C23A C24A C28A -1.7(9) . .
C23A C24A C25A C26A -0.1(5) . .
C28A C24A C25A C26A -178.3(7) . .
C24A C25A C26A C21A -0.1(5) . .
C22A C21A C26A C25A -0.2(6) . .
C26B C21B C22B C23B 0.0 . .
C21B C22B C23B C24B 0.0 . .
C21B C22B C23B C27B 179(2) . .
C22B C23B C24B C25B 0.0 . .
C27B C23B C24B C25B -179(2) . .
C22B C23B C24B C28B 178.5(19) . .
C27B C23B C24B C28B 0(2) . .
C23B C24B C25B C26B 0.0 . .
C28B C24B C25B C26B -178.6(18) . .
C24B C25B C26B C21B 0.0 . .
C22B C21B C26B C25B 0.0 . .
